data_7122608
loop_
_publ_author_name
'Kocherga, Margaret'
'Castaneda, Jose'
'Walter, Michael G.'
'Zhang, Yong'
'Saleh, Nemah-Allah'
'Wang, Le'
'Jones, Daniel S.'
'Merkert, Jon'
'Donovan-Merkert, Bernadette'
'Li, Yanzeng'
'Hofmann, Tino'
'Schmedake, Thomas A.'

_publ_section_title
;
 Si(bzimpy)<sub>2</sub> - a hexacoordinate silicon pincer complex for
 electron transport and electroluminescence.
;
_journal_issue 100
_journal_name_full 'Chemical communications (Cambridge, England)'
_journal_page_first 14073
_journal_page_last 14076
_journal_paper_doi 10.1039/c8cc07681b
_journal_volume 54
_journal_year 2018
_chemical_absolute_configuration unk
_chemical_formula_moiety 'C38 H22 N10 Si, 0.84(O)'
_chemical_formula_sum 'C38 H22 N10 O0.84 Si'
_chemical_formula_weight 660.19
_space_group_IT_number 118
_space_group_name_Hall 'P -4 -2n'
_space_group_name_H-M_alt 'P -4 n 2'
_symmetry_cell_setting tetragonal
_symmetry_Int_Tables_number 118
_symmetry_space_group_name_Hall 'P -4 -2n'
_symmetry_space_group_name_H-M 'P -4 n 2'
_atom_sites_solution_hydrogens geom
_atom_sites_solution_primary direct
_atom_sites_solution_secondary difmap
_audit_creation_date 2018-08-28T14:48:30-00:00
_audit_creation_method 'WinGX routine CIF_UPDATE'
_audit_update_record
;
2018-08-31 deposited with the CCDC.
2018-11-19 downloaded from the CCDC.
;
_cell_angle_alpha 90
_cell_angle_beta 90
_cell_angle_gamma 90
_cell_formula_units_Z 2
_cell_length_a 9.7375(10)
_cell_length_b 9.7375(10)
_cell_length_c 15.684(2)
_cell_measurement_reflns_used 1142
_cell_measurement_temperature 105(2)
_cell_measurement_theta_max 27.25
_cell_measurement_theta_min 4.368
_cell_measurement_wavelength 0.71073
_cell_volume 1487.1(3)
_computing_cell_refinement 'CrysAlisPro 1.171.38.43 (Rigaku OD, 2015)'
_computing_data_collection 'CrysAlisPro 1.171.38.43 (Rigaku OD, 2015)'
_computing_data_reduction 'CrysAlisPro 1.171.38.43 (Rigaku OD, 2015)'
_computing_molecular_graphics 'ORTEP-3 for Windows (Farrugia, 2012)'
_computing_publication_material 'WinGX publication routines (Farrugia, 2012)'
_computing_structure_refinement 'SHELXL-2016/6 (Sheldrick, 2016)'
_computing_structure_solution 'SHELXS-2013 (Sheldrick, 2008)'
_diffrn_ambient_environment N~2~
_diffrn_ambient_temperature 105(2)
_diffrn_detector 'CCD plate'
_diffrn_detector_area_resol_mean 10.4419
_diffrn_detector_type Atlas
_diffrn_measured_fraction_theta_full 0.995
_diffrn_measured_fraction_theta_max 0.889
_diffrn_measurement_device 'four-circle diffractometer'
_diffrn_measurement_device_type 'Xcalibur, Atlas, Gemini ultra'
_diffrn_measurement_method '\w scans'
_diffrn_orient_matrix_type 'CrysAlisPro convention (1999,Acta A55,543-557)'
_diffrn_orient_matrix_UB_11 -0.000899
_diffrn_orient_matrix_UB_12 0.0653623
_diffrn_orient_matrix_UB_13 0.0200147
_diffrn_orient_matrix_UB_21 -0.0212476
_diffrn_orient_matrix_UB_22 0.0305431
_diffrn_orient_matrix_UB_23 -0.0388331
_diffrn_orient_matrix_UB_31 -0.0696186
_diffrn_orient_matrix_UB_32 -0.0101598
_diffrn_orient_matrix_UB_33 0.0117711
_diffrn_radiation_monochromator graphite
_diffrn_radiation_probe x-ray
_diffrn_radiation_type MoK\a
_diffrn_radiation_wavelength 0.71073
_diffrn_reflns_av_R_equivalents 0.0527
_diffrn_reflns_av_unetI/netI 0.064
_diffrn_reflns_Laue_measured_fraction_full 0.995
_diffrn_reflns_Laue_measured_fraction_max 0.889
_diffrn_reflns_limit_h_max 9
_diffrn_reflns_limit_h_min -11
_diffrn_reflns_limit_k_max 6
_diffrn_reflns_limit_k_min -11
_diffrn_reflns_limit_l_max 15
_diffrn_reflns_limit_l_min -20
_diffrn_reflns_number 3899
_diffrn_reflns_point_group_measured_fraction_full 0.987
_diffrn_reflns_point_group_measured_fraction_max 0.846
_diffrn_reflns_theta_full 25.25
_diffrn_reflns_theta_max 28.562
_diffrn_reflns_theta_min 3.938
_diffrn_source 'fine-focus sealed X-ray tube'
_diffrn_source_type 'Enhance (Mo) X-ray Source'
_diffrn_standards_number 0
_exptl_absorpt_coefficient_mu 0.132
_exptl_absorpt_correction_T_max 1
_exptl_absorpt_correction_T_min 0.69329
_exptl_absorpt_correction_type multi-scan
_exptl_absorpt_process_details
;
        CrysAlisPro 1.171.38.43 (Rigaku Oxford Diffraction, 2015)
        Empirical absorption correction using spherical harmonics,
 implemented in SCALE3 ABSPACK scaling algorithm.
;
_exptl_crystal_colour Yellow
_exptl_crystal_density_diffrn 1.474
_exptl_crystal_density_method 'not measured'
_exptl_crystal_description irregular
_exptl_crystal_F_000 681.4
_exptl_crystal_size_max 0.22
_exptl_crystal_size_mid 0.2
_exptl_crystal_size_min 0.12
_refine_diff_density_max 0.38
_refine_diff_density_min -0.263
_refine_diff_density_rms 0.068
_refine_ls_abs_structure_details
;
 Flack x determined using 470 quotients [(I+)-(I-)]/[(I+)+(I-)]
 (Parsons, Flack and Wagner, Acta Cryst. B69 (2013) 249-259).
;
_refine_ls_abs_structure_Flack 0.24(19)
_refine_ls_extinction_method none
_refine_ls_goodness_of_fit_ref 1.195
_refine_ls_hydrogen_treatment constr
_refine_ls_matrix_type full
_refine_ls_number_constraints 0
_refine_ls_number_parameters 118
_refine_ls_number_reflns 1612
_refine_ls_number_restraints 0
_refine_ls_restrained_S_all 1.195
_refine_ls_R_factor_all 0.0859
_refine_ls_R_factor_gt 0.0783
_refine_ls_shift/su_max 0
_refine_ls_shift/su_mean 0
_refine_ls_structure_factor_coef Fsqd
_refine_ls_weighting_details 'w=1/[\s^2^(Fo^2^)+(0.0310P)^2^+2.8347P] where P=(Fo^2^+2Fc^2^)/3'
_refine_ls_weighting_scheme calc
_refine_ls_wR_factor_gt 0.1626
_refine_ls_wR_factor_ref 0.1665
_reflns_Friedel_coverage 0.706
_reflns_Friedel_fraction_full 0.976
_reflns_Friedel_fraction_max 0.792
_reflns_number_gt 1452
_reflns_number_total 1612
_reflns_threshold_expression 'I > 2\s(I)'
_cod_data_source_file c8cc07681b2.cif
_cod_data_source_block shelx
_cod_depositor_comments 'Adding full bibliography for 7122608.cif.'
_cod_original_cell_volume 1487.1(4)
_cod_database_code 7122608

loop_
_symmetry_equiv_pos_as_xyz
'x, y, z'
'y, -x, -z'
'-x, -y, z'
'-y, x, -z'
'y+1/2, x+1/2, -z+1/2'
'-y+1/2, -x+1/2, -z+1/2'
'-x+1/2, y+1/2, z+1/2'
'x+1/2, -y+1/2, z+1/2'

loop_
_atom_site_label
_atom_site_type_symbol
_atom_site_fract_x
_atom_site_fract_y
_atom_site_fract_z
_atom_site_U_iso_or_equiv
_atom_site_adp_type
_atom_site_occupancy
_atom_site_site_symmetry_order
_atom_site_calc_flag
_atom_site_refinement_flags_posn
_atom_site_refinement_flags_adp
_atom_site_refinement_flags_occupancy
Si1 Si 1 1 0.5 0.0242(6) Uani 1 4 d S T P
N3 N 0.8744(6) 0.6574(6) 0.3862(3) 0.0341(13) Uani 1 1 d . . .
N2 N 0.9332(5) 0.8219(5) 0.4836(3) 0.0241(10) Uani 1 1 d . . .
N1 N 1 1 0.3805(3) 0.0300(14) Uani 1 2 d S T P
C6 C 0.8872(6) 0.7103(6) 0.5290(4) 0.0284(13) Uani 1 1 d . . .
C7 C 0.8728(7) 0.6863(7) 0.6169(4) 0.0378(16) Uani 1 1 d . . .
H7 H 0.895643 0.754316 0.65789 0.045 Uiso 1 1 calc R U .
C3 C 0.9593(7) 0.8861(7) 0.3385(3) 0.0316(14) Uani 1 1 d . . .
C10 C 0.7986(6) 0.4800(6) 0.4938(5) 0.0354(14) Uani 1 1 d . . .
H10 H 0.770961 0.412585 0.45353 0.042 Uiso 1 1 calc R U .
C2 C 0.9596(7) 0.8816(7) 0.2500(4) 0.0417(17) Uani 1 1 d . . .
H2 H 0.933405 0.800947 0.220004 0.05 Uiso 1 1 calc R U .
C5 C 0.8522(6) 0.6081(7) 0.4689(4) 0.0296(13) Uani 1 1 d . . .
C4 C 0.9223(6) 0.7808(6) 0.3996(4) 0.0276(13) Uani 1 1 d . . .
C1 C 1 1 0.2068(5) 0.045(2) Uani 1 2 d S T P
H1 H 0.999999 1.000001 0.146253 0.054 Uiso 1 2 calc R U P
C9 C 0.7888(8) 0.4590(7) 0.5802(5) 0.0477(19) Uani 1 1 d . . .
H9 H 0.756837 0.372744 0.60049 0.057 Uiso 1 1 calc R U .
C8 C 0.8248(8) 0.5617(8) 0.6401(4) 0.0468(19) Uani 1 1 d . . .
H8 H 0.814868 0.54206 0.699071 0.056 Uiso 1 1 calc R U .
O1 O 0.4037(18) 0.0963(18) 0.75 0.076(9) Uani 0.42(3) 2 d S T .

loop_
_atom_site_aniso_label
_atom_site_aniso_U_11
_atom_site_aniso_U_22
_atom_site_aniso_U_33
_atom_site_aniso_U_23
_atom_site_aniso_U_13
_atom_site_aniso_U_12
Si1 0.0293(9) 0.0293(9) 0.0138(12) 0 0 0
N3 0.037(3) 0.035(3) 0.031(3) -0.001(2) -0.009(2) -0.006(2)
N2 0.025(2) 0.033(3) 0.015(2) -0.001(2) -0.0003(18) -0.002(2)
N1 0.036(5) 0.038(5) 0.016(3) 0 0 -0.009(3)
C6 0.023(3) 0.035(3) 0.028(3) 0.002(3) -0.002(2) -0.001(3)
C7 0.050(4) 0.043(4) 0.020(3) 0.001(3) -0.005(3) 0.003(3)
C3 0.043(4) 0.035(3) 0.017(2) -0.002(2) -0.003(3) -0.002(3)
C10 0.037(3) 0.032(3) 0.038(3) 0.002(3) 0.001(3) 0.002(2)
C2 0.057(5) 0.047(4) 0.021(3) -0.002(3) -0.005(3) -0.009(3)
C5 0.024(3) 0.036(3) 0.029(3) -0.002(3) -0.004(2) 0.001(2)
C4 0.024(3) 0.032(3) 0.027(3) 0.001(2) -0.002(2) -0.001(2)
C1 0.059(7) 0.063(8) 0.013(3) 0 0 -0.008(5)
C9 0.053(5) 0.033(4) 0.057(4) 0.006(3) 0.000(4) -0.014(3)
C8 0.058(5) 0.062(5) 0.021(3) 0.003(3) 0.002(3) -0.014(4)
O1 0.084(12) 0.084(12) 0.060(13) 0.001(8) 0.001(8) -0.007(12)

loop_
_atom_type_symbol
_atom_type_description
_atom_type_scat_dispersion_real
_atom_type_scat_dispersion_imag
_atom_type_scat_source
C C 0.0033 0.0016 'International Tables Vol C Tables 4.2.6.8 and 6.1.1.4'
H H 0 0 'International Tables Vol C Tables 4.2.6.8 and 6.1.1.4'
N N 0.0061 0.0033 'International Tables Vol C Tables 4.2.6.8 and 6.1.1.4'
O O 0.0106 0.006 'International Tables Vol C Tables 4.2.6.8 and 6.1.1.4'
Si Si 0.0817 0.0704 'International Tables Vol C Tables 4.2.6.8 and 6.1.1.4'

loop_
_geom_angle_atom_site_label_1
_geom_angle_atom_site_label_2
_geom_angle_atom_site_label_3
_geom_angle
_geom_angle_site_symmetry_1
_geom_angle_site_symmetry_3
N2 Si1 N2 164.2(3) . 3_775
N2 Si1 N2 91.09(4) . 4_756
N2 Si1 N2 91.09(4) 3_775 4_756
N2 Si1 N2 91.09(4) . 2_576
N2 Si1 N2 91.09(4) 3_775 2_576
N2 Si1 N2 164.2(3) 4_756 2_576
N2 Si1 N1 97.92(13) . 2_576
N2 Si1 N1 97.92(13) 3_775 2_576
N2 Si1 N1 82.08(13) 4_756 2_576
N2 Si1 N1 82.08(13) 2_576 2_576
N2 Si1 N1 82.08(13) . .
N2 Si1 N1 82.08(13) 3_775 .
N2 Si1 N1 97.92(13) 4_756 .
N2 Si1 N1 97.92(13) 2_576 .
N1 Si1 N1 180 2_576 .
C4 N3 C5 102.7(5) . .
C6 N2 C4 103.9(5) . .
C6 N2 Si1 140.8(4) . .
C4 N2 Si1 115.3(4) . .
C3 N1 C3 121.6(6) . 3_775
C3 N1 Si1 119.2(3) . .
C3 N1 Si1 119.2(3) 3_775 .
N2 C6 C7 132.2(6) . .
N2 C6 C5 106.9(5) . .
C7 C6 C5 120.9(6) . .
C8 C7 C6 116.6(6) . .
C8 C7 H7 121.7 . .
C6 C7 H7 121.7 . .
N1 C3 C2 120.9(6) . .
N1 C3 C4 109.4(5) . .
C2 C3 C4 129.8(6) . .
C9 C10 C5 115.5(6) . .
C9 C10 H10 122.2 . .
C5 C10 H10 122.2 . .
C3 C2 C1 117.4(6) . .
C3 C2 H2 121.3 . .
C1 C2 H2 121.3 . .
N3 C5 C10 128.1(6) . .
N3 C5 C6 109.9(5) . .
C10 C5 C6 122.0(5) . .
N3 C4 N2 116.6(5) . .
N3 C4 C3 129.2(5) . .
N2 C4 C3 114.0(5) . .
C2 C1 C2 121.9(7) . 3_775
C2 C1 H1 119 . .
C2 C1 H1 119 3_775 .
C10 C9 C8 122.1(6) . .
C10 C9 H9 119 . .
C8 C9 H9 119 . .
C7 C8 C9 122.8(6) . .
C7 C8 H8 118.6 . .
C9 C8 H8 118.6 . .

loop_
_geom_bond_atom_site_label_1
_geom_bond_atom_site_label_2
_geom_bond_distance
_geom_bond_site_symmetry_2
Si1 N2 1.870(5) .
Si1 N2 1.870(5) 3_775
Si1 N2 1.870(5) 4_756
Si1 N2 1.870(5) 2_576
Si1 N1 1.874(5) 2_576
Si1 N1 1.874(5) .
N3 C4 1.306(8) .
N3 C5 1.401(8) .
N2 C6 1.375(7) .
N2 C4 1.381(7) .
N1 C3 1.350(7) .
N1 C3 1.350(7) 3_775
C6 C7 1.405(8) .
C6 C5 1.412(8) .
C7 C8 1.350(10) .
C7 H7 0.95 .
C3 C2 1.389(8) .
C3 C4 1.449(8) .
C10 C9 1.374(10) .
C10 C5 1.407(9) .
C10 H10 0.95 .
C2 C1 1.394(7) .
C2 H2 0.95 .
C1 H1 0.95 .
C9 C8 1.415(10) .
C9 H9 0.95 .
C8 H8 0.95 .
